data_4308620
loop_
_publ_author_name
'M. Sokolov'
'P. Esparza'
'R. Hernandez-Molina'
'J. G. Platas'
'A. Mederos'
'J. A. Gavin'
'R. Llusar'
'C. Vicent'

_publ_contact_author_address
;
Departament de Ci\`encies Experimentals, Universitat Jaume I 
Campus de Riu Sec, Box 224, Castell\'o, Spain
;
_publ_contact_author_email llusar@exp.uji.es
_publ_contact_author_name 'Professor Rosa Llusar'
_publ_section_title
;
Preparation and Properties of the Full Series of Cuboidal Clusters
[MoxW4-xSe4(H2O)12]n+ (n= 4-6) and Their Derivatives
;
_journal_name_full 'Inorganic Chemistry'
_journal_page_first 1132
_journal_page_last 1141
_journal_paper_doi 10.1021/ic049298a
_journal_volume 44
_journal_year 2005
_chemical_formula_sum 'C24 H60 O12 P6 S16 W4'
_chemical_formula_weight 1974.90
_chemical_name_systematic
; 
 ? 
;
_space_group_IT_number 13
_symmetry_cell_setting monoclinic
_symmetry_space_group_name_Hall '-P 2yac'
_symmetry_space_group_name_H-M 'P 1 2/n 1'
_atom_sites_solution_hydrogens geom
_atom_sites_solution_primary direct
_atom_sites_solution_secondary difmap
_audit_creation_method SHELXL-97
_cell_angle_alpha 90.00
_cell_angle_beta 98.135(6)
_cell_angle_gamma 90.00
_cell_formula_units_Z 2
_cell_length_a 12.842(4)
_cell_length_b 17.336(5)
_cell_length_c 13.594(4)
_cell_measurement_temperature 293(2)
_cell_volume 2996.0(15)
_computing_cell_refinement 'Bruker SMART'
_computing_data_collection 'Bruker SMART'
_computing_data_reduction 'Bruker SHELXTL'
_computing_molecular_graphics 'Bruker SHELXTL'
_computing_publication_material 'Bruker SHELXTL'
_computing_structure_refinement 'SHELXL-97 (Sheldrick, 1997)'
_computing_structure_solution 'SHELXS-97 (Sheldrick, 1990)'
_diffrn_ambient_temperature 293(2)
_diffrn_measured_fraction_theta_full 0.969
_diffrn_measured_fraction_theta_max 0.969
_diffrn_measurement_device_type 'CCD area detector'
_diffrn_measurement_method 'phi and omega scans'
_diffrn_radiation_monochromator graphite
_diffrn_radiation_source 'fine-focus sealed tube'
_diffrn_radiation_type MoK\a
_diffrn_radiation_wavelength 0.71073
_diffrn_reflns_av_R_equivalents 0.0780
_diffrn_reflns_av_sigmaI/netI 0.1181
_diffrn_reflns_limit_h_max 17
_diffrn_reflns_limit_h_min -17
_diffrn_reflns_limit_k_max 14
_diffrn_reflns_limit_k_min -24
_diffrn_reflns_limit_l_max 16
_diffrn_reflns_limit_l_min -19
_diffrn_reflns_number 24696
_diffrn_reflns_theta_full 30.60
_diffrn_reflns_theta_max 30.60
_diffrn_reflns_theta_min 1.17
_exptl_absorpt_coefficient_mu 8.416
_exptl_absorpt_correction_type 'Bruker SADABS'
_exptl_crystal_colour red
_exptl_crystal_density_diffrn 2.189
_exptl_crystal_density_method 'not measured'
_exptl_crystal_description prism
_exptl_crystal_F_000 1884
_exptl_crystal_size_max 0.15
_exptl_crystal_size_mid 0.14
_exptl_crystal_size_min 0.12
_refine_diff_density_max 1.762
_refine_diff_density_min -1.232
_refine_diff_density_rms 0.216
_refine_ls_extinction_method none
_refine_ls_goodness_of_fit_ref 1.222
_refine_ls_hydrogen_treatment mixed
_refine_ls_matrix_type full
_refine_ls_number_parameters 161
_refine_ls_number_reflns 8963
_refine_ls_number_restraints 0
_refine_ls_restrained_S_all 1.222
_refine_ls_R_factor_all 0.1941
_refine_ls_R_factor_gt 0.0765
_refine_ls_shift/su_max 0.001
_refine_ls_shift/su_mean 0.000
_refine_ls_structure_factor_coef Fsqd
_refine_ls_weighting_details 'calc w=1/[\s^2^(Fo^2^)+(0.0875P)^2^+0.0000P] where P=(Fo^2^+2Fc^2^)/3'
_refine_ls_weighting_scheme calc
_refine_ls_wR_factor_gt 0.2266
_refine_ls_wR_factor_ref 0.2541
_reflns_number_gt 3580
_reflns_number_total 8963
_reflns_threshold_expression >2sigma(I)
_cod_data_source_file ic049298asi20040601_102124_2.cif
_cod_data_source_block '[W4S4(dtp)6]'
_cod_depositor_comments
;
The following automatic conversions were performed:
'_symmetry_cell_setting' value 'Monoclinic' changed to 'monoclinic'
according to '/home/saulius/struct/CIF-dictionaries/cif_core.dic'
dictionary named 'cif_core.dic' version 2.4.1 from 2010-06-29.

Automatic conversion script
Id: cif_fix_enum 1527 2010-12-29 10:47:43Z saulius 
;
_cod_original_cell_volume 2996.1(14)
_cod_database_code 4308620

loop_
_symmetry_equiv_pos_as_xyz
'x, y, z'
'-x+1/2, y, -z+1/2'
'-x, -y, -z'
'x-1/2, -y, z-1/2'

loop_
_atom_site_label
_atom_site_type_symbol
_atom_site_fract_x
_atom_site_fract_y
_atom_site_fract_z
_atom_site_U_iso_or_equiv
_atom_site_adp_type
_atom_site_occupancy
_atom_site_symmetry_multiplicity
_atom_site_calc_flag
_atom_site_refinement_flags
_atom_site_disorder_assembly
_atom_site_disorder_group
W1 W 0.64998(5) 0.18441(4) 0.77625(4) 0.0594(2) Uani 1 1 d . . .
W2 W 0.70768(6) 0.30434(4) 0.64929(6) 0.0831(3) Uani 1 1 d . . .
S1 S 0.6910(3) 0.1701(2) 0.6138(3) 0.0605(9) Uani 1 1 d . . .
S2 S 0.6128(3) 0.3181(2) 0.7841(4) 0.0742(12) Uani 1 1 d . . .
S3 S 0.5546(3) 0.1729(3) 0.9284(3) 0.0799(13) Uani 1 1 d . . .
S4 S 0.4554(3) 0.1710(3) 0.6983(3) 0.0686(11) Uani 1 1 d . . .
S5 S 0.7649(5) 0.3182(4) 0.4772(5) 0.132(3) Uani 1 1 d . . .
S6 S 0.5299(4) 0.3168(3) 0.5347(4) 0.1013(17) Uani 1 1 d . . .
S7 S 0.6958(6) 0.4525(3) 0.6311(7) 0.160(4) Uani 1 1 d . . .
S8 S 0.6276(4) 0.0373(3) 0.7846(4) 0.0876(14) Uani 1 1 d . . .
P1 P 0.4204(3) 0.1677(4) 0.8342(4) 0.0967(17) Uani 1 1 d . . .
P2 P 0.6104(5) 0.3174(5) 0.4212(5) 0.143(3) Uani 1 1 d . . .
P3 P 0.7149(9) 0.4955(5) 0.7944(7) 0.088(3) Uani 0.50 1 d P . .
P4 P 0.7415(15) -0.0152(4) 0.7248(8) 0.068(4) Uani 0.50 1 d P . .
O1 O 0.3506(7) 0.2651(5) 0.8632(6) 0.074(6) Uiso 0.50 1 d PG . .
O2 O 0.3658(7) 0.0804(5) 0.8354(6) 0.081(6) Uiso 0.50 1 d PG . .
O1A O 0.3384(6) 0.2081(5) 0.8606(6) 0.083(7) Uiso 0.50 1 d PG . .
O2A O 0.3403(6) 0.1337(5) 0.8677(6) 0.109(8) Uiso 0.50 1 d PG . .
O3 O 0.5814(9) 0.3992(5) 0.3530(7) 0.197(8) Uiso 1 1 d G . .
O4 O 0.5846(9) 0.2347(6) 0.3442(6) 0.183(8) Uiso 1 1 d G . .
O5 O 0.5999(9) 0.4939(5) 0.8168(8) 0.098(7) Uiso 0.50 1 d PG . .
O6 O 0.7706(10) 0.5849(5) 0.7079(10) 0.160(13) Uiso 0.50 1 d PG . .
O7 O 0.6960(9) -0.0316(5) 0.6115(9) 0.083(6) Uiso 0.50 1 d PG . .
O8 O 0.7499(9) -0.0954(5) 0.7499(10) 0.121(7) Uiso 1 2 d SG . .
C1 C 0.3084(8) 0.3179(6) 0.9089(7) 0.21(3) Uiso 0.50 1 d PG . .
C1A C 0.2993(8) 0.2747(6) 0.9355(6) 0.149(18) Uiso 0.50 1 d PG . .
C2 C 0.2300(8) 0.3613(6) 0.8966(8) 0.29(2) Uiso 1 1 d G . .
C3 C 0.3386(8) 0.0354(5) 0.9107(7) 0.107(13) Uiso 0.50 1 d PG . .
C3A C 0.3237(8) 0.0798(6) 0.9593(6) 0.48(9) Uiso 0.50 1 d PG . .
C4 C 0.2704(8) -0.0212(6) 0.8992(8) 0.128(8) Uiso 1 1 d G . .
C5 C 0.5937(10) 0.4848(5) 0.3878(8) 0.30(2) Uiso 1 1 d G . .
C6 C 0.5985(11) 0.5192(6) 0.2910(8) 0.37(3) Uiso 1 1 d G . .
C7 C 0.5940(10) 0.2044(6) 0.2570(6) 0.27(2) Uiso 1 1 d G . .
C8 C 0.5345(11) 0.1621(7) 0.1902(6) 0.40(4) Uiso 1 1 d G . .
C9 C 0.5830(10) 0.5023(5) 0.9385(8) 0.146(18) Uiso 0.50 1 d PG . .
C10 C 0.5121(11) 0.5558(5) 0.9284(9) 0.21(3) Uiso 0.50 1 d PG . .
C11 C 0.7501(12) 0.6608(5) 0.7501(11) 0.35(4) Uiso 1 2 d SG . .
C12 C 0.7951(13) 0.7052(6) 0.8025(12) 0.33(6) Uiso 0.50 1 d PG . .
C13 C 0.5999(9) -0.0687(4) 0.5818(8) 0.129(15) Uiso 0.50 1 d PG . .
C14 C 0.5272(11) -0.0887(4) 0.4906(8) 0.71(17) Uiso 0.50 1 d PG . .
C15 C 0.7296(10) -0.1142(5) 0.6210(10) 0.23(3) Uiso 0.50 1 d PG . .
C16 C 0.6946(11) -0.1687(5) 0.6131(11) 0.56(12) Uiso 0.50 1 d PG . .

loop_
_atom_site_aniso_label
_atom_site_aniso_U_11
_atom_site_aniso_U_22
_atom_site_aniso_U_33
_atom_site_aniso_U_23
_atom_site_aniso_U_13
_atom_site_aniso_U_12
W1 0.0488(4) 0.0794(5) 0.0498(4) -0.0025(3) 0.0066(2) -0.0031(3)
W2 0.0647(5) 0.0938(6) 0.0925(6) 0.0233(4) 0.0172(4) 0.0115(4)
S1 0.046(2) 0.089(3) 0.0457(19) 0.0005(18) 0.0045(15) 0.0080(18)
S2 0.057(2) 0.071(3) 0.097(3) -0.016(2) 0.020(2) 0.0027(19)
S3 0.055(2) 0.138(4) 0.048(2) 0.000(2) 0.0118(18) -0.014(2)
S4 0.043(2) 0.106(3) 0.057(2) -0.001(2) 0.0046(16) -0.0026(19)
S5 0.079(3) 0.213(7) 0.107(4) 0.094(4) 0.027(3) 0.025(4)
S6 0.064(3) 0.130(4) 0.107(4) 0.039(3) 0.005(3) 0.026(3)
S7 0.156(7) 0.083(4) 0.263(10) 0.076(5) 0.107(7) 0.045(4)
S8 0.072(3) 0.067(3) 0.129(4) 0.002(3) 0.032(3) -0.010(2)
P1 0.043(2) 0.182(5) 0.067(3) 0.000(3) 0.013(2) -0.019(3)
P2 0.094(4) 0.223(8) 0.113(5) 0.101(5) 0.019(4) 0.064(4)
P3 0.119(9) 0.059(5) 0.081(7) -0.009(5) 0.000(6) 0.014(5)
P4 0.055(7) 0.061(4) 0.087(13) 0.021(5) 0.004(9) -0.001(5)

loop_
_atom_type_symbol
_atom_type_description
_atom_type_scat_dispersion_real
_atom_type_scat_dispersion_imag
_atom_type_scat_source
C C 0.0033 0.0016 'International Tables Vol C Tables 4.2.6.8 and 6.1.1.4'
H H 0.0000 0.0000 'International Tables Vol C Tables 4.2.6.8 and 6.1.1.4'
O O 0.0106 0.0060 'International Tables Vol C Tables 4.2.6.8 and 6.1.1.4'
P P 0.1023 0.0942 'International Tables Vol C Tables 4.2.6.8 and 6.1.1.4'
S S 0.1246 0.1234 'International Tables Vol C Tables 4.2.6.8 and 6.1.1.4'
W W -0.8490 6.8722 'International Tables Vol C Tables 4.2.6.8 and 6.1.1.4'

loop_
_geom_angle_atom_site_label_1
_geom_angle_atom_site_label_2
_geom_angle_atom_site_label_3
_geom_angle
_geom_angle_site_symmetry_1
_geom_angle_site_symmetry_3
_geom_angle_publ_flag
S1 W1 S1 107.09(11) . 2_656 ?
S1 W1 S2 102.61(16) . . ?
S1 W1 S2 103.61(15) 2_656 . ?
S1 W1 S3 161.24(14) . . ?
S1 W1 S3 87.15(13) 2_656 . ?
S2 W1 S3 85.24(17) . . ?
S1 W1 S8 88.74(16) . . ?
S1 W1 S8 87.71(15) 2_656 . ?
S2 W1 S8 160.55(15) . . ?
S3 W1 S8 79.50(17) . . ?
S1 W1 S4 86.41(13) . . ?
S1 W1 S4 161.41(13) 2_656 . ?
S2 W1 S4 85.24(15) . . ?
S3 W1 S4 77.20(13) . . ?
S8 W1 S4 79.70(15) . . ?
S1 W1 W1 54.42(9) . 2_656 ?
S1 W1 W1 54.00(9) 2_656 2_656 ?
S2 W1 W1 102.25(11) . 2_656 ?
S3 W1 W1 141.16(10) . 2_656 ?
S8 W1 W1 97.20(10) . 2_656 ?
S4 W1 W1 140.82(10) . 2_656 ?
S1 W1 W2 101.08(10) . 2_656 ?
S1 W1 W2 53.21(10) 2_656 2_656 ?
S2 W1 W2 52.83(11) . 2_656 ?
S3 W1 W2 97.23(10) . 2_656 ?
S8 W1 W2 140.91(11) . 2_656 ?
S4 W1 W2 138.07(10) . 2_656 ?
W1 W1 W2 61.30(3) 2_656 2_656 ?
S1 W1 W2 53.17(10) . . ?
S1 W1 W2 100.54(10) 2_656 . ?
S2 W1 W2 52.34(12) . . ?
S3 W1 W2 137.57(12) . . ?
S8 W1 W2 141.85(12) . . ?
S4 W1 W2 97.80(10) . . ?
W1 W1 W2 60.99(2) 2_656 . ?
W2 W1 W2 58.57(4) 2_656 . ?
S2 W2 S2 106.00(14) . 2_656 ?
S2 W2 S1 102.47(14) . . ?
S2 W2 S1 103.39(13) 2_656 . ?
S2 W2 S5 161.71(17) . . ?
S2 W2 S5 87.15(18) 2_656 . ?
S1 W2 S5 86.3(2) . . ?
S2 W2 S7 86.75(19) . . ?
S2 W2 S7 88.7(2) 2_656 . ?
S1 W2 S7 161.9(2) . . ?
S5 W2 S7 80.8(2) . . ?
S2 W2 S6 87.16(17) . . ?
S2 W2 S6 162.13(16) 2_656 . ?
S1 W2 S6 84.99(15) . . ?
S5 W2 S6 77.55(19) . . ?
S7 W2 S6 79.9(2) . . ?
S2 W2 W2 53.86(11) . 2_656 ?
S2 W2 W2 53.37(12) 2_656 2_656 ?
S1 W2 W2 102.11(9) . 2_656 ?
S5 W2 W2 140.52(14) . 2_656 ?
S7 W2 W2 95.9(2) . 2_656 ?
S6 W2 W2 141.02(14) . 2_656 ?
S2 W2 W1 100.03(11) . 2_656 ?
S2 W2 W1 53.01(10) 2_656 2_656 ?
S1 W2 W1 52.79(9) . 2_656 ?
S5 W2 W1 98.05(13) . 2_656 ?
S7 W2 W1 141.6(2) . 2_656 ?
S6 W2 W1 137.77(13) . 2_656 ?
W2 W2 W1 60.87(2) 2_656 2_656 ?
S2 W2 W1 52.99(10) . . ?
S2 W2 W1 99.43(10) 2_656 . ?
S1 W2 W1 52.36(9) . . ?
S5 W2 W1 138.62(17) . . ?
S7 W2 W1 139.67(17) . . ?
S6 W2 W1 98.16(12) . . ?
W2 W2 W1 60.57(3) 2_656 . ?
W1 W2 W1 57.71(3) 2_656 . ?
W1 S1 W1 71.58(10) . 2_656 ?
W1 S1 W2 74.47(12) . . ?
W1 S1 W2 74.00(11) 2_656 . ?
W2 S2 W2 72.77(13) . 2_656 ?
W2 S2 W1 74.68(12) . . ?
W2 S2 W1 74.16(12) 2_656 . ?
P1 S3 W1 87.3(2) . . ?
P1 S4 W1 87.31(18) . . ?
P2 S5 W2 87.1(3) . . ?
P2 S6 W2 87.5(2) . . ?
P3 S7 P3 43.7(7) 2_656 . ?
P3 S7 W2 112.0(5) 2_656 . ?
P3 S7 W2 103.3(4) . . ?
P4 S8 P4 20.1(5) 2_656 . ?
P4 S8 W1 111.1(4) 2_656 . ?
P4 S8 W1 110.0(4) . . ?
O2A P1 O1A 57.8(4) . . ?
O2A P1 O2 40.8(3) . . ?
O1A P1 O2 97.1(5) . . ?
O2A P1 S4 129.0(5) . . ?
O1A P1 S4 121.6(5) . . ?
O2 P1 S4 100.8(4) . . ?
O2A P1 O1 85.2(5) . . ?
O1A P1 O1 27.7(2) . . ?
O2 P1 O1 124.7(5) . . ?
S4 P1 O1 109.5(4) . . ?
O2A P1 S3 116.3(5) . . ?
O1A P1 S3 116.1(5) . . ?
O2 P1 S3 111.1(4) . . ?
S4 P1 S3 108.1(3) . . ?
O1 P1 S3 102.0(4) . . ?
O3 P2 O4 110.0(6) . . ?
O3 P2 S6 109.3(5) . . ?
O4 P2 S6 112.4(5) . . ?
O3 P2 S5 109.0(6) . . ?
O4 P2 S5 108.6(5) . . ?
S6 P2 S5 107.5(4) . . ?
O5 P3 O6 98.2(8) . 2_656 ?
O5 P3 S7 119.0(8) . 2_656 ?
O6 P3 S7 113.4(9) 2_656 2_656 ?
O5 P3 P3 143.1(11) . 2_656 ?
O6 P3 P3 84.4(7) 2_656 2_656 ?
S7 P3 P3 92.7(9) 2_656 2_656 ?
O5 P3 O6 121.7(8) . . ?
O6 P3 O6 38.4(8) 2_656 . ?
S7 P3 O6 114.9(8) 2_656 . ?
P3 P3 O6 46.9(4) 2_656 . ?
O5 P3 S7 101.9(6) . . ?
O6 P3 S7 107.2(7) 2_656 . ?
S7 P3 S7 115.1(6) 2_656 . ?
P3 P3 S7 43.6(5) 2_656 . ?
O6 P3 S7 72.8(5) . . ?
P4 P4 O8 76.1(7) 2_656 . ?
P4 P4 O7 169.2(14) 2_656 . ?
O8 P4 O7 93.6(8) . . ?
P4 P4 S8 85(3) 2_656 2_656 ?
O8 P4 S8 115.9(12) . 2_656 ?
O7 P4 S8 102.9(10) . 2_656 ?
P4 P4 S8 75(3) 2_656 . ?
O8 P4 S8 112.4(12) . . ?
O7 P4 S8 106.6(9) . . ?
S8 P4 S8 120.6(5) 2_656 . ?
P4 P4 C15 128.1(7) 2_656 . ?
O8 P4 C15 52.8(5) . . ?
O7 P4 C15 42.5(4) . . ?
S8 P4 C15 107.8(10) 2_656 . ?
S8 P4 C15 128.8(9) . . ?
O1A O1 C1A 93.5 . . ?
O1A O1 C1 130.8 . . ?
C1A O1 C1 38.9 . . ?
O1A O1 P1 39.0(2) . . ?
C1A O1 P1 124.4(2) . . ?
C1 O1 P1 161.7(2) . . ?
O2A O2 C3 93.3 . . ?
O2A O2 P1 52.2(3) . . ?
C3 O2 P1 132.4(3) . . ?
O2A O2 C3A 59.5 . . ?
C3 O2 C3A 34.4 . . ?
P1 O2 C3A 101.0(3) . . ?
O1 O1A O2A 168.8 . . ?
O1 O1A P1 113.3(4) . . ?
O2A O1A P1 59.8(4) . . ?
O1 O1A C1A 49.6 . . ?
O2A O1A C1A 130.6 . . ?
P1 O1A C1A 146.5(4) . . ?
O2 O2A O1A 144.7 . . ?
O2 O2A P1 86.9(5) . . ?
O1A O2A P1 62.4(5) . . ?
O2 O2A C3A 84.3 . . ?
O1A O2A C3A 129.7 . . ?
P1 O2A C3A 136.6(4) . . ?
O2 O2A C3 49.4 . . ?
O1A O2A C3 165.0 . . ?
P1 O2A C3 125.4(4) . . ?
C3A O2A C3 35.3 . . ?
C5 O3 P2 128.4(4) . . ?
C7 O4 P2 144.9(3) . . ?
P3 O5 C9 116.4(5) . . ?
O6 O6 C11 63.3 2_656 . ?
O6 O6 P3 94.7(6) 2_656 2_656 ?
C11 O6 P3 157.3(6) . 2_656 ?
O6 O6 P3 47.0(4) 2_656 . ?
C11 O6 P3 110.1(4) . . ?
P3 O6 P3 48.7(7) 2_656 . ?
C13 O7 C15 79.5 . . ?
C13 O7 P4 123.3(8) . . ?
C15 O7 P4 91.5(4) . . ?
P4 O8 P4 27.8(8) 2_656 . ?
P4 O8 C15 86.9(7) 2_656 2_656 ?
P4 O8 C15 114.3(8) . 2_656 ?
P4 O8 C15 114.4(6) 2_656 . ?
P4 O8 C15 87.0(7) . . ?
C15 O8 C15 158.69(17) 2_656 . ?
C1A C1 C2 115.6 . . ?
C1A C1 O1 70.5 . . ?
C2 C1 O1 139.5 . . ?
C1 C1A O1 70.6 . . ?
C1 C1A O1A 106.3 . . ?
O1 C1A O1A 36.9 . . ?
C1 C1A C2 39.1 . . ?
O1 C1A C2 99.9 . . ?
O1A C1A C2 125.6 . . ?
C1 C2 C1A 25.3 . . ?
C3A C3 C4 116.5 . . ?
C3A C3 O2 98.1 . . ?
C4 C3 O2 125.0 . . ?
C3A C3 O2A 61.5 . . ?
C4 C3 O2A 135.1 . . ?
O2 C3 O2A 37.3 . . ?
C3 C3A O2A 83.2 . . ?
C3 C3A O2 47.5 . . ?
O2A C3A O2 36.2 . . ?
C3 C3A C4 35.7 . . ?
O2A C3A C4 105.6 . . ?
O2 C3A C4 76.1 . . ?
C3 C4 C3A 27.8 . . ?
C6 C5 O3 97.5 . . ?
O4 C7 C8 136.1 . . ?
C10 C9 O5 98.2 . . ?
C12 C11 C12 95.9(11) 2_656 . ?
C12 C11 O6 137(2) 2_656 2_656 ?
C12 C11 O6 117.4(10) . 2_656 ?
C12 C11 O6 117.2(12) 2_656 . ?
C12 C11 O6 137.6 . . ?
O6 C11 O6 53.5(9) 2_656 . ?
C11 C12 C12 42.1 . 2_656 ?
O7 C13 C14 140.7 . . ?
O7 C13 C15 52.6 . . ?
C14 C13 C15 125.1 . . ?
C16 C15 O7 137.9 . . ?
C16 C15 O8 105.7 . . ?
O7 C15 O8 84.8 . . ?
C16 C15 C13 90.0 . . ?
O7 C15 C13 48.0 . . ?
O8 C15 C13 102.0 . . ?
C16 C15 P4 139.2(5) . . ?
O7 C15 P4 46.0(3) . . ?
O8 C15 P4 40.2(3) . . ?
C13 C15 P4 80.3(5) . . ?

loop_
_geom_bond_atom_site_label_1
_geom_bond_atom_site_label_2
_geom_bond_distance
_geom_bond_site_symmetry_2
_geom_bond_publ_flag
W1 S1 2.355(4) . ?
W1 S1 2.368(4) 2_656 ?
W1 S2 2.373(4) . ?
W1 S3 2.556(4) . ?
W1 S8 2.571(4) . ?
W1 S4 2.583(4) . ?
W1 W1 2.7620(14) 2_656 ?
W1 W2 2.8574(11) 2_656 ?
W1 W2 2.8657(11) . ?
W2 S2 2.352(5) . ?
W2 S2 2.367(4) 2_656 ?
W2 S1 2.381(4) . ?
W2 S5 2.561(6) . ?
W2 S7 2.584(6) . ?
W2 S6 2.585(5) . ?
W2 W2 2.7993(18) 2_656 ?
W2 W1 2.8574(11) 2_656 ?
S1 W1 2.368(4) 2_656 ?
S2 W2 2.367(4) 2_656 ?
S3 P1 1.998(6) . ?
S4 P1 1.963(6) . ?
S5 P2 2.021(9) . ?
S6 P2 1.975(9) . ?
S7 P3 1.603(13) 2_656 ?
S7 P3 2.322(13) . ?
S8 P4 1.932(19) 2_656 ?
S8 P4 1.99(2) . ?
P1 O2A 1.322(8) . ?
P1 O1A 1.355(9) . ?
P1 O2 1.670(10) . ?
P1 O1 1.978(10) . ?
P2 O3 1.707(10) . ?
P2 O4 1.780(12) . ?
P3 O5 1.549(16) . ?
P3 O6 1.562(13) 2_656 ?
P3 S7 1.603(13) 2_656 ?
P3 P3 1.61(2) 2_656 ?
P3 O6 2.129(14) . ?
P4 P4 0.688(19) 2_656 ?
P4 O8 1.432(11) . ?
P4 O7 1.594(15) . ?
P4 S8 1.932(19) 2_656 ?
P4 C15 2.213(15) . ?
O1 O1A 1.0004 . ?
O1 C1A 1.2693 . ?
O1 C1 1.2698 . ?
O2 O2A 1.0929 . ?
O2 C3 1.3707 . ?
O2 C3A 1.8405 . ?
O1A O2A 1.2948 . ?
O1A C1A 1.6633 . ?
O2A C3A 1.5942 . ?
O2A C3 1.8016 . ?
O3 C5 1.5597 . ?
O4 C7 1.3165 . ?
O5 C9 1.7060 . ?
O6 O6 1.33(3) 2_656 ?
O6 C11 1.4737 . ?
O6 P3 1.562(13) 2_656 ?
O7 C13 1.3991 . ?
O7 C15 1.4959 . ?
O8 P4 1.432(12) 2_656 ?
O8 C15 1.77(3) 2_656 ?
O8 C15 1.7652 . ?
C1 C1A 0.8465 . ?
C1 C2 1.2486 . ?
C1A C2 1.7859 . ?
C3 C3A 1.0495 . ?
C3 C4 1.3111 . ?
C3A C4 2.0119 . ?
C5 C6 1.4541 . ?
C7 C8 1.3229 . ?
C9 C10 1.2933 . ?
C11 C12 1.15(2) 2_656 ?
C11 C12 1.1480 . ?
C11 O6 1.473(12) 2_656 ?
C12 C12 1.71(3) 2_656 ?
C13 C14 1.4842 . ?
C13 C15 1.8520 . ?
C15 C16 1.0457 . ?
